data_8105806
loop_
_publ_author_name
'Cao, Junyan'
'Wang, Jianlong'
'Li, Min'
'Zhang, Ke'
'Li, Shuai'
'Wan, Zhen'

_publ_section_title
;
 The crystal structure of
 2-(4-chloro-2,6-dinitrophenyl)-1-(4-chloro-3,5-dinitrophenyl)diazene
 1-oxide, C12H4Cl2N6O9
;
_journal_issue 4
_journal_name_full 'Zeitschrift f\"ur Kristallographie - New Crystal Structures'
_journal_page_first 641
_journal_page_last 643
_journal_paper_doi 10.1515/ncrs-2018-0596
_journal_volume 234
_journal_year 2019
_chemical_formula_moiety 'C12 H4 Cl2 N6 O9'
_chemical_formula_sum 'C12 H4 Cl2 N6 O9'
_chemical_formula_weight 447.11
_chemical_name_systematic
;
2-(4-chloro-2,6-dinitrophenyl)-1-(4-chloro-3,5-dinitrophenyl)diazene 1-oxide
;
_space_group_crystal_system monoclinic
_space_group_IT_number 15
_space_group_name_Hall '-C 2yc'
_space_group_name_H-M_alt 'C 1 2/c 1'
_atom_sites_solution_hydrogens geom
_audit_creation_method SHELXL-2014/7
_cell_angle_alpha 90
_cell_angle_beta 91.927(2)
_cell_angle_gamma 90
_cell_formula_units_Z 16
_cell_length_a 50.136(3)
_cell_length_b 8.1074(5)
_cell_length_c 15.9816(11)
_cell_measurement_reflns_used 5048
_cell_measurement_temperature 173(2)
_cell_measurement_theta_max 25.28
_cell_measurement_theta_min 2.84
_cell_volume 6492.4(7)
_computing_structure_refinement 'SHELXL-2014/7 (Sheldrick, 2014)'
_diffrn_ambient_temperature 173(2)
_diffrn_measured_fraction_theta_full 0.995
_diffrn_measured_fraction_theta_max 0.993
_diffrn_measurement_device_type 'PHOTON 100 CMOS detector'
_diffrn_measurement_method 'omega scan'
_diffrn_radiation_type 'Mo K\a'
_diffrn_radiation_wavelength 0.71073
_diffrn_reflns_av_R_equivalents 0.0536
_diffrn_reflns_av_unetI/netI 0.0546
_diffrn_reflns_Laue_measured_fraction_full 0.995
_diffrn_reflns_Laue_measured_fraction_max 0.993
_diffrn_reflns_limit_h_max 60
_diffrn_reflns_limit_h_min -51
_diffrn_reflns_limit_k_max 9
_diffrn_reflns_limit_k_min -9
_diffrn_reflns_limit_l_max 19
_diffrn_reflns_limit_l_min -19
_diffrn_reflns_number 16784
_diffrn_reflns_point_group_measured_fraction_full 0.995
_diffrn_reflns_point_group_measured_fraction_max 0.993
_diffrn_reflns_theta_full 25.242
_diffrn_reflns_theta_max 25.361
_diffrn_reflns_theta_min 2.841
_diffrn_source 'fine-focus sealed tube'
_exptl_absorpt_coefficient_mu 0.470
_exptl_absorpt_correction_T_max 0.7452
_exptl_absorpt_correction_T_min 0.6499
_exptl_absorpt_correction_type multi-scan
_exptl_absorpt_process_details
; 
SADABS (Bruker, 2014)
;
_exptl_crystal_colour colourless
_exptl_crystal_density_diffrn 1.830
_exptl_crystal_description block
_exptl_crystal_F_000 3584
_exptl_crystal_size_max 0.230
_exptl_crystal_size_mid 0.210
_exptl_crystal_size_min 0.140
_refine_diff_density_max 0.304
_refine_diff_density_min -0.333
_refine_diff_density_rms 0.071
_refine_ls_extinction_method none
_refine_ls_goodness_of_fit_ref 1.064
_refine_ls_hydrogen_treatment constr
_refine_ls_matrix_type full
_refine_ls_number_parameters 523
_refine_ls_number_reflns 5924
_refine_ls_number_restraints 0
_refine_ls_restrained_S_all 1.064
_refine_ls_R_factor_all 0.0762
_refine_ls_R_factor_gt 0.0427
_refine_ls_shift/su_max 0.003
_refine_ls_shift/su_mean 0.000
_refine_ls_structure_factor_coef Fsqd
_refine_ls_weighting_details
;
 w=1/[\s^2^(Fo^2^)+(0.0424P)^2^+2.3063P]
 where P=(Fo^2^+2Fc^2^)/3'
;
_refine_ls_weighting_scheme calc
_refine_ls_wR_factor_gt 0.0849
_refine_ls_wR_factor_ref 0.0969
_reflns_Friedel_coverage 0.000
_reflns_number_gt 4283
_reflns_number_total 5924
_reflns_threshold_expression 'I > 2\s(I)'
_cod_data_source_file suppl_ncrs-2018-0596_suppl.cif
_cod_data_source_block exp_01
_cod_original_sg_symbol_H-M 'C 2/c'
_cod_database_code 8105806
_shelx_space_group_comment
;
The symmetry employed for this shelxl refinement is uniquely defined
by the following loop, which should always be used as a source of
symmetry information in preference to the above space-group names.
They are only intended as comments.
;
_shelx_estimated_absorpt_t_min 0.900
_shelx_estimated_absorpt_t_max 0.937

loop_
_space_group_symop_operation_xyz
'x, y, z'
'-x, y, -z+1/2'
'x+1/2, y+1/2, z'
'-x+1/2, y+1/2, -z+1/2'
'-x, -y, -z'
'x, -y, z-1/2'
'-x+1/2, -y+1/2, -z'
'x+1/2, -y+1/2, z-1/2'

loop_
_atom_site_label
_atom_site_type_symbol
_atom_site_fract_x
_atom_site_fract_y
_atom_site_fract_z
_atom_site_U_iso_or_equiv
_atom_site_adp_type
_atom_site_occupancy
_atom_site_site_symmetry_order
_atom_site_calc_flag
_atom_site_refinement_flags_posn
_atom_site_refinement_flags_adp
_atom_site_refinement_flags_occupancy
_atom_site_disorder_assembly
_atom_site_disorder_group
C1A C 0.13861(5) 0.5902(3) 0.04922(16) 0.0163(6) Uani 1 1 d . . . . .
C2A C 0.14421(5) 0.5197(3) 0.12720(17) 0.0178(6) Uani 1 1 d . . . . .
C3A C 0.16927(5) 0.5303(3) 0.16593(17) 0.0173(6) Uani 1 1 d . . . . .
H3A H 0.1730 0.4790 0.2185 0.021 Uiso 1 1 calc R U . . .
C4A C 0.18864(5) 0.6174(3) 0.12609(16) 0.0157(6) Uani 1 1 d . . . . .
C5A C 0.18441(5) 0.6884(3) 0.04844(17) 0.0190(6) Uani 1 1 d . . . . .
H5A H 0.1981 0.7480 0.0219 0.023 Uiso 1 1 calc R U . . .
C6A C 0.15942(5) 0.6688(3) 0.01112(16) 0.0175(6) Uani 1 1 d . . . . .
C7A C 0.29165(5) 0.6196(3) 0.37139(17) 0.0182(6) Uani 1 1 d . . . . .
C8A C 0.29389(5) 0.6067(4) 0.28557(18) 0.0215(7) Uani 1 1 d . . . . .
H8A H 0.3108 0.6139 0.2607 0.026 Uiso 1 1 calc R U . . .
C9A C 0.27092(6) 0.5830(4) 0.23693(17) 0.0197(6) Uani 1 1 d . . . . .
C10A C 0.24547(5) 0.5781(3) 0.26960(16) 0.0158(6) Uani 1 1 d . . . . .
C11A C 0.24464(5) 0.5970(3) 0.35597(17) 0.0176(6) Uani 1 1 d . . . . .
C12A C 0.26713(5) 0.6145(3) 0.40753(17) 0.0192(6) Uani 1 1 d . . . . .
H12A H 0.2657 0.6229 0.4665 0.023 Uiso 1 1 calc R U . . .
C1B C 0.88857(5) -0.1256(3) 0.15552(17) 0.0173(6) Uani 1 1 d . . . . .
C2B C 0.90384(5) -0.0832(3) 0.08700(16) 0.0166(6) Uani 1 1 d . . . . .
C3B C 0.92360(5) 0.0350(3) 0.09233(16) 0.0161(6) Uani 1 1 d . . . . .
H3B H 0.9337 0.0617 0.0450 0.019 Uiso 1 1 calc R U . . .
C4B C 0.92837(5) 0.1132(3) 0.16758(17) 0.0157(6) Uani 1 1 d . . . . .
C5B C 0.91428(5) 0.0751(3) 0.23775(17) 0.0170(6) Uani 1 1 d . . . . .
H5B H 0.9181 0.1287 0.2897 0.020 Uiso 1 1 calc R U . . .
C6B C 0.89455(5) -0.0430(3) 0.23029(17) 0.0181(6) Uani 1 1 d . . . . .
C7B C 1.02603(5) 0.6043(3) 0.11146(16) 0.0168(6) Uani 1 1 d . . . . .
C8B C 1.00133(5) 0.6625(3) 0.13406(16) 0.0169(6) Uani 1 1 d . . . . .
H8B H 0.9990 0.7752 0.1483 0.020 Uiso 1 1 calc R U . . .
C9B C 0.98009(5) 0.5546(3) 0.13563(16) 0.0165(6) Uani 1 1 d . . . . .
C10B C 0.98240(5) 0.3874(3) 0.11764(16) 0.0170(6) Uani 1 1 d . . . . .
C11B C 1.00778(6) 0.3365(3) 0.09622(17) 0.0193(6) Uani 1 1 d . . . . .
C12B C 1.02947(5) 0.4402(3) 0.09115(16) 0.0186(6) Uani 1 1 d . . . . .
H12B H 1.0463 0.4000 0.0742 0.022 Uiso 1 1 calc R U . . .
Cl1A Cl 0.10813(2) 0.57844(9) -0.00203(5) 0.02560(18) Uani 1 1 d . . . . .
Cl2A Cl 0.32000(2) 0.64070(10) 0.43496(5) 0.0298(2) Uani 1 1 d . . . . .
Cl1B Cl 0.86541(2) -0.28033(10) 0.15009(5) 0.0308(2) Uani 1 1 d . . . . .
Cl2B Cl 1.05268(2) 0.73773(9) 0.10846(5) 0.02625(18) Uani 1 1 d . . . . .
N1A N 0.21515(4) 0.6396(3) 0.16596(14) 0.0174(5) Uani 1 1 d . . . . .
N2A N 0.22098(4) 0.5420(3) 0.22598(14) 0.0195(5) Uani 1 1 d . . . . .
N3A N 0.12375(5) 0.4306(3) 0.17325(15) 0.0297(6) Uani 1 1 d . . . . .
N4A N 0.15532(5) 0.7326(3) -0.07549(16) 0.0266(6) Uani 1 1 d . . . . .
N5A N 0.27425(5) 0.5568(3) 0.14686(15) 0.0272(6) Uani 1 1 d . . . . .
N6A N 0.21858(5) 0.6068(3) 0.39649(15) 0.0258(6) Uani 1 1 d . . . . .
N1B N 0.94919(4) 0.2392(3) 0.17577(14) 0.0178(5) Uani 1 1 d . . . . .
N2B N 0.96142(5) 0.2703(3) 0.10942(14) 0.0219(6) Uani 1 1 d . . . . .
N3B N 0.89958(5) -0.1634(3) 0.00462(14) 0.0196(5) Uani 1 1 d . . . . .
N4B N 0.87943(5) -0.0786(3) 0.30656(15) 0.0228(6) Uani 1 1 d . . . . .
N5B N 0.95392(5) 0.6286(3) 0.15257(15) 0.0222(6) Uani 1 1 d . . . . .
N6B N 1.01215(5) 0.1600(3) 0.08119(17) 0.0274(6) Uani 1 1 d . . . . .
O1A O 0.22933(4) 0.7533(2) 0.13873(13) 0.0261(5) Uani 1 1 d . . . . .
O2A O 0.10185(5) 0.4890(4) 0.17507(16) 0.0545(8) Uani 1 1 d . . . . .
O3A O 0.13100(5) 0.3029(3) 0.20785(14) 0.0417(6) Uani 1 1 d . . . . .
O4A O 0.16121(6) 0.6386(3) -0.13086(14) 0.0540(7) Uani 1 1 d . . . . .
O5A O 0.14760(6) 0.8704(4) -0.08457(16) 0.0598(8) Uani 1 1 d . . . . .
O6A O 0.29196(5) 0.6329(4) 0.11404(14) 0.0610(9) Uani 1 1 d . . . . .
O7A O 0.25941(4) 0.4593(3) 0.11086(12) 0.0308(5) Uani 1 1 d . . . . .
O8A O 0.20051(4) 0.6792(3) 0.35871(14) 0.0392(6) Uani 1 1 d . . . . .
O9A O 0.21735(4) 0.5486(3) 0.46613(14) 0.0425(6) Uani 1 1 d . . . . .
O1B O 0.95327(4) 0.3045(3) 0.24551(12) 0.0329(5) Uani 1 1 d . . . . .
O2B O 0.87693(4) -0.1948(3) -0.01900(13) 0.0300(5) Uani 1 1 d . . . . .
O3B O 0.91943(4) -0.1897(3) -0.03548(13) 0.0329(5) Uani 1 1 d . . . . .
O4B O 0.89251(4) -0.0934(3) 0.37174(13) 0.0344(5) Uani 1 1 d . . . . .
O5B O 0.85526(4) -0.0897(3) 0.29932(14) 0.0365(6) Uani 1 1 d . . . . .
O6B O 0.95376(4) 0.7545(3) 0.19408(13) 0.0323(5) Uani 1 1 d . . . . .
O7B O 0.93411(4) 0.5627(3) 0.12148(15) 0.0406(6) Uani 1 1 d . . . . .
O8B O 1.00398(5) 0.0643(3) 0.13355(16) 0.0459(6) Uani 1 1 d . . . . .
O9B O 1.02383(4) 0.1210(3) 0.01829(15) 0.0365(6) Uani 1 1 d . . . . .

loop_
_atom_site_aniso_label
_atom_site_aniso_U_11
_atom_site_aniso_U_22
_atom_site_aniso_U_33
_atom_site_aniso_U_23
_atom_site_aniso_U_13
_atom_site_aniso_U_12
C1A 0.0150(14) 0.0140(14) 0.0198(15) -0.0051(12) 0.0000(11) 0.0027(12)
C2A 0.0173(14) 0.0184(15) 0.0180(15) -0.0030(12) 0.0042(11) -0.0032(12)
C3A 0.0208(14) 0.0165(15) 0.0147(14) 0.0001(12) 0.0000(11) 0.0006(12)
C4A 0.0119(13) 0.0188(15) 0.0163(14) -0.0007(12) -0.0021(11) -0.0005(12)
C5A 0.0172(14) 0.0210(16) 0.0189(15) 0.0018(12) 0.0027(12) -0.0023(12)
C6A 0.0204(14) 0.0191(16) 0.0129(14) 0.0010(12) -0.0014(11) 0.0026(12)
C7A 0.0174(14) 0.0179(15) 0.0188(15) 0.0013(12) -0.0056(12) -0.0015(12)
C8A 0.0155(14) 0.0248(17) 0.0243(16) 0.0037(13) 0.0018(12) -0.0013(13)
C9A 0.0242(15) 0.0204(16) 0.0147(14) 0.0022(12) 0.0023(12) 0.0009(13)
C10A 0.0173(14) 0.0128(14) 0.0171(14) 0.0029(12) -0.0014(11) -0.0016(12)
C11A 0.0155(14) 0.0178(15) 0.0196(15) 0.0003(12) 0.0035(11) -0.0014(12)
C12A 0.0209(15) 0.0198(16) 0.0169(15) -0.0011(12) -0.0022(12) -0.0024(12)
C1B 0.0104(13) 0.0129(14) 0.0287(16) 0.0005(12) 0.0004(12) 0.0017(11)
C2B 0.0156(14) 0.0163(15) 0.0177(14) -0.0020(12) -0.0018(11) 0.0012(12)
C3B 0.0137(13) 0.0163(15) 0.0181(15) -0.0005(12) -0.0013(11) 0.0016(12)
C4B 0.0124(13) 0.0121(14) 0.0226(15) -0.0020(12) -0.0006(11) -0.0001(11)
C5B 0.0169(14) 0.0155(14) 0.0186(15) -0.0041(12) 0.0005(12) 0.0022(12)
C6B 0.0146(14) 0.0193(16) 0.0207(15) 0.0023(12) 0.0045(11) 0.0035(12)
C7B 0.0190(14) 0.0160(15) 0.0153(14) 0.0043(12) -0.0019(11) -0.0040(12)
C8B 0.0213(15) 0.0134(14) 0.0159(14) 0.0011(12) -0.0001(11) 0.0002(12)
C9B 0.0164(14) 0.0188(15) 0.0140(14) 0.0008(12) -0.0016(11) 0.0025(12)
C10B 0.0190(14) 0.0203(16) 0.0116(14) -0.0004(12) -0.0021(11) -0.0033(12)
C11B 0.0266(16) 0.0141(15) 0.0169(15) -0.0018(12) -0.0014(12) 0.0024(13)
C12B 0.0174(14) 0.0209(16) 0.0175(14) 0.0014(12) 0.0012(11) 0.0026(12)
Cl1A 0.0170(3) 0.0299(4) 0.0294(4) -0.0018(3) -0.0066(3) -0.0010(3)
Cl2A 0.0202(4) 0.0395(5) 0.0291(4) -0.0014(4) -0.0098(3) -0.0021(3)
Cl1B 0.0281(4) 0.0309(4) 0.0340(4) -0.0060(4) 0.0073(3) -0.0144(3)
Cl2B 0.0215(4) 0.0253(4) 0.0321(4) 0.0007(3) 0.0045(3) -0.0077(3)
N1A 0.0205(12) 0.0156(12) 0.0160(12) 0.0013(10) 0.0009(10) 0.0012(10)
N2A 0.0194(12) 0.0231(14) 0.0157(12) 0.0034(11) -0.0035(10) -0.0042(11)
N3A 0.0248(15) 0.0387(17) 0.0254(15) 0.0066(13) -0.0020(12) -0.0112(13)
N4A 0.0248(14) 0.0313(16) 0.0233(15) 0.0085(13) -0.0047(11) -0.0063(12)
N5A 0.0220(13) 0.0419(17) 0.0178(13) 0.0058(13) 0.0017(11) 0.0009(13)
N6A 0.0188(13) 0.0347(16) 0.0238(15) -0.0038(12) 0.0003(11) -0.0020(12)
N1B 0.0161(12) 0.0163(13) 0.0209(13) -0.0032(11) -0.0007(10) -0.0012(10)
N2B 0.0279(14) 0.0198(13) 0.0180(13) -0.0023(11) 0.0012(11) -0.0081(11)
N3B 0.0167(13) 0.0182(13) 0.0240(13) -0.0013(11) 0.0006(11) -0.0009(11)
N4B 0.0275(14) 0.0154(13) 0.0258(14) -0.0021(11) 0.0082(11) 0.0007(11)
N5B 0.0208(13) 0.0202(14) 0.0255(14) 0.0038(11) -0.0015(10) 0.0017(11)
N6B 0.0273(14) 0.0196(14) 0.0350(16) -0.0066(13) -0.0015(12) 0.0015(12)
O1A 0.0211(11) 0.0202(11) 0.0365(13) 0.0126(10) -0.0048(9) -0.0071(9)
O2A 0.0223(13) 0.083(2) 0.0585(17) 0.0233(16) 0.0124(11) 0.0010(14)
O3A 0.0437(14) 0.0451(15) 0.0361(14) 0.0169(12) -0.0031(11) -0.0169(12)
O4A 0.092(2) 0.0490(17) 0.0200(13) -0.0033(12) -0.0046(13) -0.0088(15)
O5A 0.073(2) 0.0598(19) 0.0475(17) 0.0271(14) 0.0081(14) 0.0328(16)
O6A 0.0436(15) 0.116(3) 0.0241(13) 0.0120(15) 0.0101(11) -0.0372(16)
O7A 0.0314(12) 0.0370(14) 0.0238(12) -0.0092(10) -0.0024(9) 0.0007(11)
O8A 0.0219(11) 0.0585(16) 0.0372(13) -0.0044(12) -0.0006(10) 0.0090(12)
O9A 0.0341(13) 0.0687(18) 0.0252(13) 0.0092(13) 0.0074(10) -0.0079(13)
O1B 0.0395(13) 0.0407(14) 0.0189(11) -0.0114(10) 0.0047(9) -0.0193(11)
O2B 0.0226(11) 0.0357(13) 0.0314(12) -0.0055(10) -0.0070(9) -0.0028(10)
O3B 0.0258(12) 0.0421(14) 0.0311(13) -0.0127(11) 0.0049(10) -0.0020(10)
O4B 0.0410(13) 0.0374(14) 0.0252(12) 0.0036(10) 0.0047(10) 0.0049(11)
O5B 0.0223(12) 0.0446(15) 0.0433(14) -0.0055(12) 0.0137(10) -0.0046(11)
O6B 0.0293(12) 0.0323(13) 0.0353(13) -0.0122(11) 0.0011(10) 0.0098(10)
O7B 0.0194(11) 0.0312(13) 0.0702(17) -0.0056(12) -0.0146(11) 0.0001(10)
O8B 0.0716(18) 0.0148(12) 0.0520(16) 0.0071(12) 0.0103(13) 0.0002(12)
O9B 0.0313(12) 0.0285(13) 0.0502(15) -0.0148(11) 0.0090(11) 0.0036(10)

loop_
_atom_type_symbol
_atom_type_description
_atom_type_scat_dispersion_real
_atom_type_scat_dispersion_imag
_atom_type_scat_source
C C 0.0033 0.0016 'International Tables Vol C Tables 4.2.6.8 and 6.1.1.4'
H H 0.0000 0.0000 'International Tables Vol C Tables 4.2.6.8 and 6.1.1.4'
N N 0.0061 0.0033 'International Tables Vol C Tables 4.2.6.8 and 6.1.1.4'
O O 0.0106 0.0060 'International Tables Vol C Tables 4.2.6.8 and 6.1.1.4'
Cl Cl 0.1484 0.1585 'International Tables Vol C Tables 4.2.6.8 and 6.1.1.4'

loop_
_geom_angle_atom_site_label_1
_geom_angle_atom_site_label_2
_geom_angle_atom_site_label_3
_geom_angle
_geom_angle_site_symmetry_1
_geom_angle_site_symmetry_3
C6A C1A C2A 116.9(2) . .
C6A C1A Cl1A 119.3(2) . .
C2A C1A Cl1A 123.8(2) . .
C3A C2A C1A 121.9(3) . .
C3A C2A N3A 116.4(2) . .
C1A C2A N3A 121.8(2) . .
C4A C3A C2A 118.0(2) . .
C4A C3A H3A 121.0 . .
C2A C3A H3A 121.0 . .
C3A C4A C5A 122.8(2) . .
C3A C4A N1A 120.4(2) . .
C5A C4A N1A 116.8(2) . .
C4A C5A C6A 116.9(3) . .
C4A C5A H5A 121.6 . .
C6A C5A H5A 121.6 . .
C5A C6A C1A 123.5(2) . .
C5A C6A N4A 117.3(2) . .
C1A C6A N4A 119.2(2) . .
C12A C7A C8A 121.1(2) . .
C12A C7A Cl2A 119.0(2) . .
C8A C7A Cl2A 119.9(2) . .
C9A C8A C7A 118.3(3) . .
C9A C8A H8A 120.8 . .
C7A C8A H8A 120.8 . .
C8A C9A C10A 123.3(3) . .
C8A C9A N5A 116.8(2) . .
C10A C9A N5A 119.8(2) . .
C11A C10A C9A 115.3(2) . .
C11A C10A N2A 117.1(2) . .
C9A C10A N2A 127.4(2) . .
C12A C11A C10A 123.5(2) . .
C12A C11A N6A 116.6(2) . .
C10A C11A N6A 119.8(2) . .
C7A C12A C11A 118.4(3) . .
C7A C12A H12A 120.8 . .
C11A C12A H12A 120.8 . .
C6B C1B C2B 116.4(2) . .
C6B C1B Cl1B 121.5(2) . .
C2B C1B Cl1B 121.9(2) . .
C3B C2B C1B 122.2(2) . .
C3B C2B N3B 116.3(2) . .
C1B C2B N3B 121.5(2) . .
C4B C3B C2B 118.6(3) . .
C4B C3B H3B 120.7 . .
C2B C3B H3B 120.7 . .
C3B C4B C5B 122.0(2) . .
C3B C4B N1B 120.2(2) . .
C5B C4B N1B 117.8(2) . .
C6B C5B C4B 118.1(2) . .
C6B C5B H5B 121.0 . .
C4B C5B H5B 121.0 . .
C5B C6B C1B 122.7(3) . .
C5B C6B N4B 116.7(2) . .
C1B C6B N4B 120.6(2) . .
C12B C7B C8B 120.6(3) . .
C12B C7B Cl2B 119.7(2) . .
C8B C7B Cl2B 119.7(2) . .
C9B C8B C7B 119.1(3) . .
C9B C8B H8B 120.4 . .
C7B C8B H8B 120.4 . .
C8B C9B C10B 123.0(3) . .
C8B C9B N5B 115.9(2) . .
C10B C9B N5B 121.0(2) . .
C11B C10B C9B 115.0(3) . .
C11B C10B N2B 117.4(3) . .
C9B C10B N2B 127.2(3) . .
C12B C11B C10B 124.3(3) . .
C12B C11B N6B 117.5(3) . .
C10B C11B N6B 118.1(3) . .
C11B C12B C7B 117.9(3) . .
C11B C12B H12B 121.0 . .
C7B C12B H12B 121.0 . .
O1A N1A N2A 127.0(2) . .
O1A N1A C4A 117.2(2) . .
N2A N1A C4A 115.7(2) . .
N1A N2A C10A 114.5(2) . .
O2A N3A O3A 125.6(3) . .
O2A N3A C2A 118.3(3) . .
O3A N3A C2A 116.1(2) . .
O5A N4A O4A 126.0(3) . .
O5A N4A C6A 118.3(3) . .
O4A N4A C6A 115.6(3) . .
O6A N5A O7A 124.8(3) . .
O6A N5A C9A 117.3(3) . .
O7A N5A C9A 118.0(2) . .
O9A N6A O8A 125.5(3) . .
O9A N6A C11A 117.0(2) . .
O8A N6A C11A 117.4(2) . .
O1B N1B N2B 126.5(2) . .
O1B N1B C4B 118.2(2) . .
N2B N1B C4B 115.3(2) . .
N1B N2B C10B 115.7(2) . .
O2B N3B O3B 124.9(2) . .
O2B N3B C2B 118.4(2) . .
O3B N3B C2B 116.7(2) . .
O5B N4B O4B 125.4(3) . .
O5B N4B C6B 118.1(2) . .
O4B N4B C6B 116.5(2) . .
O6B N5B O7B 124.7(3) . .
O6B N5B C9B 117.6(2) . .
O7B N5B C9B 117.6(2) . .
O8B N6B O9B 125.5(3) . .
O8B N6B C11B 116.8(3) . .
O9B N6B C11B 117.7(3) . .

loop_
_geom_bond_atom_site_label_1
_geom_bond_atom_site_label_2
_geom_bond_distance
_geom_bond_site_symmetry_2
C1A C6A 1.381(4) .
C1A C2A 1.391(4) .
C1A Cl1A 1.712(3) .
C2A C3A 1.384(4) .
C2A N3A 1.472(4) .
C3A C4A 1.374(4) .
C3A H3A 0.9500 .
C4A C5A 1.378(4) .
C4A N1A 1.466(3) .
C5A C6A 1.379(4) .
C5A H5A 0.9500 .
C6A N4A 1.485(3) .
C7A C12A 1.376(4) .
C7A C8A 1.384(4) .
C7A Cl2A 1.727(3) .
C8A C9A 1.381(4) .
C8A H8A 0.9500 .
C9A C10A 1.395(4) .
C9A N5A 1.470(4) .
C10A C11A 1.391(4) .
C10A N2A 1.422(3) .
C11A C12A 1.381(4) .
C11A N6A 1.480(3) .
C12A H12A 0.9500 .
C1B C6B 1.394(4) .
C1B C2B 1.400(4) .
C1B Cl1B 1.709(3) .
C2B C3B 1.379(4) .
C2B N3B 1.477(3) .
C3B C4B 1.373(4) .
C3B H3B 0.9500 .
C4B C5B 1.380(4) .
C4B N1B 1.463(3) .
C5B C6B 1.378(4) .
C5B H5B 0.9500 .
C6B N4B 1.485(4) .
C7B C12B 1.382(4) .
C7B C8B 1.384(4) .
C7B Cl2B 1.721(3) .
C8B C9B 1.379(4) .
C8B H8B 0.9500 .
C9B C10B 1.392(4) .
C9B N5B 1.476(3) .
C10B C11B 1.391(4) .
C10B N2B 1.420(3) .
C11B C12B 1.379(4) .
C11B N6B 1.469(4) .
C12B H12B 0.9500 .
N1A O1A 1.251(3) .
N1A N2A 1.270(3) .
N3A O2A 1.197(3) .
N3A O3A 1.223(3) .
N4A O5A 1.190(3) .
N4A O4A 1.212(3) .
N5A O6A 1.215(3) .
N5A O7A 1.217(3) .
N6A O9A 1.213(3) .
N6A O8A 1.222(3) .
N1B O1B 1.245(3) .
N1B N2B 1.268(3) .
N3B O2B 1.212(3) .
N3B O3B 1.220(3) .
N4B O5B 1.217(3) .
N4B O4B 1.218(3) .
N5B O6B 1.217(3) .
N5B O7B 1.219(3) .
N6B O8B 1.221(3) .
N6B O9B 1.222(3) .
